data_4302888
loop_
_publ_author_name
'Sukanta Mandal'
'V. Balamurugan'
'Francesc Lloret'
'Rabindranath Mukherjee'

_publ_contact_author
; Rabindranath Mukherjee
  Department of Chemistry
  Indian Institute of Technology
  Kanpur 208016
  INDIA
;
_publ_contact_author_email rnm@iitk.ac.in
_publ_contact_author_fax '+91 (512) 2597436'
_publ_contact_author_phone '+91 (512) 2597437'
_publ_section_title
;
Syntheses, X-ray Structures, and Physicochemical Properties of
Phenoxo-Bridged Dinuclear Nickel(II) Complexes: Kinetics of
Transesterification of 2-Hydroxypropyl-p-nitrophenylphosphate
;
_journal_name_full 'Inorganic Chemistry'
_journal_page_first 7544
_journal_page_last 7556
_journal_paper_doi 10.1021/ic8018937
_journal_volume 48
_journal_year 2009
_chemical_formula_moiety 'C57 H63 B N6 Ni2 O11'
_chemical_formula_sum 'C57 H63 B N6 Ni2 O11'
_chemical_formula_weight 1136.36
_chemical_name_systematic
;
 ?
;
_space_group_IT_number 2
_symmetry_cell_setting triclinic
_symmetry_space_group_name_Hall '-P 1'
_symmetry_space_group_name_H-M 'P -1'
_atom_sites_solution_hydrogens geom
_atom_sites_solution_primary direct
_atom_sites_solution_secondary difmap
_audit_creation_method SHELXL-97
_cell_angle_alpha 107.596(5)
_cell_angle_beta 104.976(5)
_cell_angle_gamma 102.328(5)
_cell_formula_units_Z 2
_cell_length_a 13.177(5)
_cell_length_b 15.239(5)
_cell_length_c 16.124(5)
_cell_measurement_temperature 100(2)
_cell_measurement_theta_max 28.32
_cell_measurement_theta_min 2.32
_cell_volume 2828.0(17)
_computing_cell_refinement 'Bruker SMART'
_computing_data_collection 'Bruker SMART APEX'
_computing_data_reduction 'Bruker SAINT PLUS'
_computing_molecular_graphics 'Ortep-3 for Windows (Farrugia, 1997)'
_computing_publication_material 'WinGX publication routines (Farrugia, 1999)'
_computing_structure_refinement 'SHELXL-97 (Sheldrick, 1997)'
_computing_structure_solution 'SIR97(Altomare, et. al. 1999)'
_diffrn_ambient_temperature 100(2)
_diffrn_measured_fraction_theta_full 0.960
_diffrn_measured_fraction_theta_max 0.960
_diffrn_measurement_device_type 'CCD area detector'
_diffrn_measurement_method 'phi and omega scans'
_diffrn_radiation_monochromator graphite
_diffrn_radiation_source 'fine-focus sealed tube'
_diffrn_radiation_type MoK\a
_diffrn_radiation_wavelength 0.71073
_diffrn_reflns_av_R_equivalents 0.0388
_diffrn_reflns_av_sigmaI/netI 0.1009
_diffrn_reflns_limit_h_max 14
_diffrn_reflns_limit_h_min -17
_diffrn_reflns_limit_k_max 20
_diffrn_reflns_limit_k_min -20
_diffrn_reflns_limit_l_max 21
_diffrn_reflns_limit_l_min -21
_diffrn_reflns_number 19140
_diffrn_reflns_theta_full 28.32
_diffrn_reflns_theta_max 28.32
_diffrn_reflns_theta_min 2.32
_exptl_absorpt_coefficient_mu 0.730
_exptl_absorpt_correction_T_max 0.8678
_exptl_absorpt_correction_T_min 0.8678
_exptl_absorpt_correction_type empirical
_exptl_absorpt_process_details SADABS
_exptl_crystal_colour green
_exptl_crystal_density_diffrn 1.335
_exptl_crystal_density_method 'not measured'
_exptl_crystal_description cube
_exptl_crystal_F_000 1192
_exptl_crystal_size_max 0.20
_exptl_crystal_size_mid 0.20
_exptl_crystal_size_min 0.20
_refine_diff_density_max 1.031
_refine_diff_density_min -1.252
_refine_diff_density_rms 0.138
_refine_ls_extinction_method none
_refine_ls_goodness_of_fit_ref 1.108
_refine_ls_hydrogen_treatment mixed
_refine_ls_matrix_type full
_refine_ls_number_parameters 723
_refine_ls_number_reflns 13523
_refine_ls_number_restraints 1
_refine_ls_restrained_S_all 1.109
_refine_ls_R_factor_all 0.1336
_refine_ls_R_factor_gt 0.0844
_refine_ls_shift/su_max 0.001
_refine_ls_shift/su_mean 0.000
_refine_ls_structure_factor_coef Fsqd
_refine_ls_weighting_details 'calc w=1/[\s^2^(Fo^2^)+(0.0873P)^2^+7.7189P] where P=(Fo^2^+2Fc^2^)/3'
_refine_ls_weighting_scheme calc
_refine_ls_wR_factor_gt 0.1895
_refine_ls_wR_factor_ref 0.2382
_reflns_number_gt 8844
_reflns_number_total 13523
_reflns_threshold_expression >2sigma(I)
_cod_data_source_file ic8018937_si_004_1.cif
_cod_data_source_block 6marbm
_cod_depositor_comments
;
The following automatic conversions were performed:
'_symmetry_cell_setting' value 'Triclinic' changed to 'triclinic'
according to '/home/saulius/struct/CIF-dictionaries/cif_core.dic'
dictionary named 'cif_core.dic' version 2.4.1 from
2010-06-29.

'_exptl_absorpt_correction_type' value 'Empirical' changed to
'empirical' according to
'/home/saulius/struct/CIF-dictionaries/cif_core.dic' dictionary named
'cif_core.dic' version 2.4.1 from 2010-06-29.

Automatic conversion script
Id: cif_fix_enum 1527 2010-12-29 10:47:43Z saulius 
;
_cod_database_code 4302888

loop_
_symmetry_equiv_pos_as_xyz
'x, y, z'
'-x, -y, -z'

loop_
_atom_site_label
_atom_site_type_symbol
_atom_site_fract_x
_atom_site_fract_y
_atom_site_fract_z
_atom_site_U_iso_or_equiv
_atom_site_adp_type
_atom_site_occupancy
_atom_site_symmetry_multiplicity
_atom_site_calc_flag
_atom_site_refinement_flags
_atom_site_disorder_assembly
_atom_site_disorder_group
Ni1 Ni 0.71913(6) 0.46916(5) 0.34694(5) 0.02480(18) Uani 1 1 d . . .
Ni2 Ni 0.63336(5) 0.29482(5) 0.13410(4) 0.02060(17) Uani 1 1 d . . .
O1 O 0.7556(3) 0.4139(2) 0.2319(2) 0.0208(7) Uani 1 1 d . . .
O2 O 0.5618(3) 0.4676(3) 0.2788(3) 0.0299(9) Uani 1 1 d . . .
O3 O 0.5103(3) 0.3529(3) 0.1378(3) 0.0368(10) Uani 1 1 d . . .
O4 O 0.6645(4) 0.3455(3) 0.3645(3) 0.0377(10) Uani 1 1 d . . .
O5 O 0.6047(3) 0.2288(3) 0.2232(2) 0.0303(9) Uani 1 1 d . . .
O6 O 0.8782(4) 0.4716(4) 0.4225(3) 0.0457(11) Uani 1 1 d . . .
O7 O 0.6535(4) 0.3609(3) 0.0378(3) 0.0363(10) Uani 1 1 d . . .
O1S O 0.5132(8) 0.6358(6) 0.3502(5) 0.119(3) Uani 1 1 d . . .
H1S H 0.5454 0.5938 0.3500 0.178 Uiso 1 1 calc R . .
O2S O 0.0740(5) 0.5819(5) 0.4233(4) 0.0775(17) Uani 1 1 d D . .
O3S O 0.5725(8) 0.7038(7) 0.2225(5) 0.132(3) Uani 1 1 d . . .
OWA O 0.5360(5) 0.6086(5) 0.0445(4) 0.0544(16) Uani 0.80 1 d P A 1
OWB O 0.5409(19) 0.5278(19) 0.0151(18) 0.0544(16) Uani 0.20 1 d P . 2
N1 N 0.7175(4) 0.5477(3) 0.4800(3) 0.0363(12) Uani 1 1 d . . .
N2 N 0.7791(4) 0.6092(3) 0.3624(3) 0.0283(10) Uani 1 1 d . . .
N3 N 0.8053(4) 0.6552(3) 0.3082(3) 0.0270(10) Uani 1 1 d . . .
N4 N 0.8429(4) 0.2275(3) 0.1401(3) 0.0254(9) Uani 1 1 d . . .
N5 N 0.7343(4) 0.2157(3) 0.1040(3) 0.0254(10) Uani 1 1 d . . .
N6 N 0.5244(3) 0.1705(3) 0.0171(3) 0.0220(9) Uani 1 1 d . . .
B1 B 0.0928(5) -0.0285(4) 0.2545(4) 0.0221(12) Uani 1 1 d . . .
C1 C 0.6824(6) 0.5108(5) 0.5364(5) 0.0486(18) Uani 1 1 d . . .
H1 H 0.6434 0.4434 0.5129 0.058 Uiso 1 1 calc R . .
C2 C 0.6997(7) 0.5658(5) 0.6272(5) 0.057(2) Uani 1 1 d . . .
H2 H 0.6736 0.5365 0.6652 0.069 Uiso 1 1 calc R . .
C3 C 0.7557(6) 0.6645(5) 0.6622(5) 0.0499(18) Uani 1 1 d . . .
H3 H 0.7688 0.7039 0.7246 0.060 Uiso 1 1 calc R . .
C4 C 0.7923(5) 0.7045(4) 0.6045(4) 0.0392(14) Uani 1 1 d . . .
H4 H 0.8308 0.7719 0.6266 0.047 Uiso 1 1 calc R . .
C5 C 0.7721(5) 0.6448(4) 0.5142(4) 0.0313(13) Uani 1 1 d . . .
C6 C 0.8030(4) 0.6781(4) 0.4455(4) 0.0293(12) Uani 1 1 d . . .
C7 C 0.8477(5) 0.7693(4) 0.4447(4) 0.0367(14) Uani 1 1 d . . .
H7 H 0.8730 0.8304 0.4948 0.044 Uiso 1 1 calc R . .
C8 C 0.8469(5) 0.7516(4) 0.3560(5) 0.0360(14) Uani 1 1 d . . .
H8 H 0.8715 0.7991 0.3324 0.043 Uiso 1 1 calc R . .
C9 C 0.7889(5) 0.5973(4) 0.2131(4) 0.0280(12) Uani 1 1 d . . .
H9A H 0.7972 0.6404 0.1783 0.034 Uiso 1 1 calc R . .
H9B H 0.7127 0.5510 0.1833 0.034 Uiso 1 1 calc R . .
C10 C 0.8700(4) 0.5425(4) 0.2083(4) 0.0243(11) Uani 1 1 d . . .
C11 C 0.9683(5) 0.5813(4) 0.1948(4) 0.0317(13) Uani 1 1 d . . .
H11 H 0.9810 0.6418 0.1874 0.038 Uiso 1 1 calc R . .
C12 C 1.0472(5) 0.5345(4) 0.1919(4) 0.0347(13) Uani 1 1 d . . .
C13 C 1.1525(6) 0.5781(5) 0.1770(6) 0.0487(18) Uani 1 1 d . . .
H13A H 1.1981 0.5350 0.1772 0.073 Uiso 1 1 calc R . .
H13B H 1.1939 0.6416 0.2270 0.073 Uiso 1 1 calc R . .
H13C H 1.1336 0.5857 0.1172 0.073 Uiso 1 1 calc R . .
C14 C 1.0260(5) 0.4464(4) 0.2032(4) 0.0310(12) Uani 1 1 d . . .
H14 H 1.0794 0.4133 0.2021 0.037 Uiso 1 1 calc R . .
C15 C 0.9307(5) 0.4053(4) 0.2159(4) 0.0275(11) Uani 1 1 d . . .
C16 C 0.8498(4) 0.4522(4) 0.2190(3) 0.0231(11) Uani 1 1 d . . .
C17 C 0.9112(4) 0.3087(4) 0.2271(4) 0.0288(12) Uani 1 1 d . . .
H17A H 0.9835 0.2990 0.2507 0.035 Uiso 1 1 calc R . .
H17B H 0.8745 0.3096 0.2736 0.035 Uiso 1 1 calc R . .
C18 C 0.8698(5) 0.1577(4) 0.0853(4) 0.0296(12) Uani 1 1 d . . .
H18 H 0.9417 0.1515 0.0955 0.035 Uiso 1 1 calc R . .
C19 C 0.7756(5) 0.0966(4) 0.0117(4) 0.0282(12) Uani 1 1 d . . .
H19 H 0.7685 0.0401 -0.0380 0.034 Uiso 1 1 calc R . .
C20 C 0.6925(5) 0.1368(4) 0.0268(3) 0.0236(11) Uani 1 1 d . . .
C21 C 0.5729(4) 0.1073(3) -0.0225(4) 0.0217(10) Uani 1 1 d . . .
C22 C 0.5137(5) 0.0227(4) -0.0989(4) 0.0324(13) Uani 1 1 d . . .
H22 H 0.5500 -0.0202 -0.1248 0.039 Uiso 1 1 calc R . .
C23 C 0.4002(5) 0.0014(4) -0.1372(4) 0.0319(13) Uani 1 1 d . . .
H23 H 0.3572 -0.0567 -0.1894 0.038 Uiso 1 1 calc R . .
C24 C 0.3511(5) 0.0655(4) -0.0988(4) 0.0310(12) Uani 1 1 d . . .
H24 H 0.2735 0.0525 -0.1249 0.037 Uiso 1 1 calc R . .
C25 C 0.4144(4) 0.1497(4) -0.0216(4) 0.0265(11) Uani 1 1 d . . .
H25 H 0.3791 0.1935 0.0044 0.032 Uiso 1 1 calc R . .
C26 C 0.4970(5) 0.4183(4) 0.1975(4) 0.0269(11) Uani 1 1 d . . .
C27 C 0.3887(5) 0.4397(5) 0.1663(4) 0.0377(14) Uani 1 1 d . . .
H27A H 0.3850 0.4920 0.2176 0.057 Uiso 1 1 calc R . .
H27B H 0.3262 0.3812 0.1478 0.057 Uiso 1 1 calc R . .
H27C H 0.3853 0.4596 0.1135 0.057 Uiso 1 1 calc R . .
C28 C 0.6223(4) 0.2595(4) 0.3080(4) 0.0244(11) Uani 1 1 d . . .
C29 C 0.5892(5) 0.1858(4) 0.3499(4) 0.0330(13) Uani 1 1 d . . .
H29A H 0.6076 0.2193 0.4168 0.049 Uiso 1 1 calc R . .
H29B H 0.6294 0.1387 0.3393 0.049 Uiso 1 1 calc R . .
H29C H 0.5094 0.1520 0.3208 0.049 Uiso 1 1 calc R . .
C30 C 0.7200(7) 0.3507(6) -0.0182(5) 0.062(2) Uani 1 1 d . . .
H30A H 0.7103 0.3906 -0.0554 0.093 Uiso 1 1 calc R . .
H30B H 0.6980 0.2825 -0.0594 0.093 Uiso 1 1 calc R . .
H30C H 0.7979 0.3719 0.0214 0.093 Uiso 1 1 calc R . .
C31 C 0.1525(4) 0.0407(4) 0.2076(3) 0.0222(10) Uani 1 1 d . . .
C32 C 0.0863(4) 0.0539(4) 0.1305(4) 0.0236(11) Uani 1 1 d . . .
H32 H 0.0090 0.0205 0.1060 0.028 Uiso 1 1 calc R . .
C33 C 0.1299(4) 0.1139(4) 0.0891(4) 0.0237(11) Uani 1 1 d . . .
H33 H 0.0822 0.1228 0.0392 0.028 Uiso 1 1 calc R . .
C34 C 0.2416(5) 0.1598(4) 0.1210(4) 0.0288(12) Uani 1 1 d . . .
H34 H 0.2715 0.2012 0.0935 0.035 Uiso 1 1 calc R . .
C35 C 0.3114(5) 0.1461(4) 0.1933(4) 0.0296(12) Uani 1 1 d . . .
H35 H 0.3892 0.1763 0.2141 0.036 Uiso 1 1 calc R . .
C36 C 0.2666(4) 0.0877(4) 0.2351(4) 0.0278(12) Uani 1 1 d . . .
H36 H 0.3156 0.0792 0.2846 0.033 Uiso 1 1 calc R . .
C37 C 0.1866(4) -0.0449(4) 0.3333(4) 0.0257(11) Uani 1 1 d . . .
C38 C 0.2571(4) 0.0341(4) 0.4145(4) 0.0292(12) Uani 1 1 d . . .
H38 H 0.2489 0.0963 0.4227 0.035 Uiso 1 1 calc R . .
C39 C 0.3381(5) 0.0257(5) 0.4834(4) 0.0362(14) Uani 1 1 d . . .
H39 H 0.3838 0.0814 0.5371 0.043 Uiso 1 1 calc R . .
C40 C 0.3527(5) -0.0633(5) 0.4741(5) 0.0408(15) Uani 1 1 d . . .
H40 H 0.4079 -0.0698 0.5210 0.049 Uiso 1 1 calc R . .
C41 C 0.2855(5) -0.1425(5) 0.3953(5) 0.0456(16) Uani 1 1 d . . .
H41 H 0.2946 -0.2044 0.3873 0.055 Uiso 1 1 calc R . .
C42 C 0.2045(5) -0.1327(4) 0.3275(4) 0.0367(14) Uani 1 1 d . . .
H42 H 0.1588 -0.1890 0.2743 0.044 Uiso 1 1 calc R . .
C43 C 0.0163(4) -0.1336(4) 0.1676(4) 0.0233(11) Uani 1 1 d . . .
C44 C 0.0646(5) -0.1866(4) 0.1114(4) 0.0277(11) Uani 1 1 d . . .
H44 H 0.1420 -0.1618 0.1249 0.033 Uiso 1 1 calc R . .
C45 C 0.0051(5) -0.2731(4) 0.0373(4) 0.0302(12) Uani 1 1 d . . .
H45 H 0.0412 -0.3072 0.0011 0.036 Uiso 1 1 calc R . .
C46 C -0.1087(5) -0.3096(4) 0.0163(4) 0.0291(12) Uani 1 1 d . . .
H46 H -0.1506 -0.3693 -0.0344 0.035 Uiso 1 1 calc R . .
C47 C -0.1609(5) -0.2598(4) 0.0686(4) 0.0271(11) Uani 1 1 d . . .
H47 H -0.2386 -0.2844 0.0538 0.033 Uiso 1 1 calc R . .
C48 C -0.0983(4) -0.1729(4) 0.1437(4) 0.0253(11) Uani 1 1 d . . .
H48 H -0.1347 -0.1391 0.1798 0.030 Uiso 1 1 calc R . .
C49 C 0.0120(4) 0.0180(4) 0.3037(3) 0.0227(10) Uani 1 1 d . . .
C50 C -0.0215(4) -0.0171(4) 0.3671(4) 0.0253(11) Uani 1 1 d . . .
H50 H 0.0113 -0.0610 0.3857 0.030 Uiso 1 1 calc R . .
C51 C -0.1002(4) 0.0093(4) 0.4037(4) 0.0274(11) Uani 1 1 d . . .
H51 H -0.1220 -0.0184 0.4443 0.033 Uiso 1 1 calc R . .
C52 C -0.1463(5) 0.0757(4) 0.3810(4) 0.0292(12) Uani 1 1 d . . .
H52 H -0.1995 0.0947 0.4062 0.035 Uiso 1 1 calc R . .
C53 C -0.1143(5) 0.1144(4) 0.3208(4) 0.0283(12) Uani 1 1 d . . .
H53 H -0.1447 0.1609 0.3053 0.034 Uiso 1 1 calc R . .
C54 C -0.0373(4) 0.0851(4) 0.2829(4) 0.0269(11) Uani 1 1 d . . .
H54 H -0.0174 0.1119 0.2411 0.032 Uiso 1 1 calc R . .
C1S C 0.5267(7) 0.6888(6) 0.4379(7) 0.072(2) Uani 1 1 d . . .
H1S1 H 0.5946 0.7443 0.4638 0.108 Uiso 1 1 calc R . .
H1S2 H 0.5324 0.6486 0.4751 0.108 Uiso 1 1 calc R . .
H1S3 H 0.4631 0.7122 0.4388 0.108 Uiso 1 1 calc R . .
C2SA C 0.1000(7) 0.6792(5) 0.4516(6) 0.036(2) Uani 0.70 1 d P B 1
H2S1 H 0.0802 0.7044 0.5067 0.054 Uiso 0.70 1 calc PR B 1
H2S2 H 0.0589 0.6960 0.4019 0.054 Uiso 0.70 1 calc PR B 1
H2S3 H 0.1797 0.7080 0.4668 0.054 Uiso 0.70 1 calc PR B 1
C2SB C 0.0584(14) 0.6498(11) 0.5002(9) 0.031(4) Uani 0.30 1 d PD B 2
H2S4 H 0.1009 0.7160 0.5116 0.046 Uiso 0.30 1 calc PR B 2
H2S5 H 0.0840 0.6355 0.5558 0.046 Uiso 0.30 1 calc PR B 2
H2S6 H -0.0204 0.6438 0.4851 0.046 Uiso 0.30 1 calc PR B 2
C3SA C 0.5759(13) 0.8013(12) 0.2483(11) 0.095(5) Uiso 0.70 1 d P C 1
H3S1 H 0.5884 0.8249 0.2004 0.143 Uiso 0.70 1 calc PR C 1
H3S2 H 0.6362 0.8403 0.3075 0.143 Uiso 0.70 1 calc PR C 1
H3S3 H 0.5053 0.8066 0.2549 0.143 Uiso 0.70 1 calc PR C 1
C3SB C 0.499(3) 0.706(2) 0.143(2) 0.081(9) Uiso 0.30 1 d P C 2
H3S4 H 0.4339 0.7187 0.1560 0.121 Uiso 0.30 1 calc PR C 2
H3S5 H 0.4768 0.6439 0.0915 0.121 Uiso 0.30 1 calc PR C 2
H3S6 H 0.5365 0.7583 0.1269 0.121 Uiso 0.30 1 calc PR C 2
H6A H 0.942(6) 0.512(5) 0.424(4) 0.039(18) Uiso 1 1 d . . .
H6B H 0.912(8) 0.450(7) 0.477(7) 0.10(3) Uiso 1 1 d . . .
H7O H 0.607(5) 0.374(5) 0.008(5) 0.04(2) Uiso 1 1 d . . .

loop_
_atom_site_aniso_label
_atom_site_aniso_U_11
_atom_site_aniso_U_22
_atom_site_aniso_U_33
_atom_site_aniso_U_23
_atom_site_aniso_U_13
_atom_site_aniso_U_12
Ni1 0.0308(4) 0.0174(3) 0.0223(4) 0.0057(3) 0.0098(3) 0.0020(3)
Ni2 0.0233(3) 0.0176(3) 0.0233(3) 0.0074(3) 0.0112(3) 0.0079(3)
O1 0.0256(18) 0.0143(17) 0.0141(16) -0.0035(13) 0.0096(14) -0.0004(14)
O2 0.0218(19) 0.030(2) 0.033(2) 0.0032(17) 0.0126(16) 0.0059(16)
O3 0.029(2) 0.037(2) 0.034(2) -0.0039(18) 0.0080(17) 0.0191(18)
O4 0.065(3) 0.020(2) 0.024(2) 0.0069(17) 0.017(2) 0.0053(19)
O5 0.048(2) 0.023(2) 0.0215(19) 0.0111(16) 0.0172(17) 0.0050(18)
O6 0.035(3) 0.051(3) 0.050(3) 0.029(2) 0.005(2) 0.008(2)
O7 0.050(3) 0.045(3) 0.026(2) 0.028(2) 0.014(2) 0.017(2)
O1S 0.151(7) 0.089(5) 0.078(5) -0.016(4) 0.001(4) 0.083(5)
O2S 0.081(4) 0.073(4) 0.070(4) 0.023(3) 0.022(3) 0.018(3)
O3S 0.158(8) 0.128(7) 0.075(5) -0.002(5) 0.004(5) 0.077(6)
OWA 0.062(4) 0.065(4) 0.051(4) 0.028(3) 0.024(3) 0.034(3)
OWB 0.062(4) 0.065(4) 0.051(4) 0.028(3) 0.024(3) 0.034(3)
N1 0.056(3) 0.026(3) 0.025(2) 0.004(2) 0.021(2) 0.007(2)
N2 0.033(3) 0.018(2) 0.026(2) 0.0037(18) 0.009(2) 0.0009(19)
N3 0.034(3) 0.018(2) 0.033(3) 0.0128(19) 0.015(2) 0.0079(19)
N4 0.031(2) 0.019(2) 0.028(2) 0.0098(19) 0.0103(19) 0.0084(19)
N5 0.031(2) 0.024(2) 0.032(2) 0.014(2) 0.015(2) 0.020(2)
N6 0.026(2) 0.018(2) 0.021(2) 0.0059(17) 0.0106(18) 0.0041(18)
B1 0.026(3) 0.018(3) 0.021(3) 0.009(2) 0.004(2) 0.007(2)
C1 0.069(5) 0.032(4) 0.038(4) 0.010(3) 0.026(3) 0.000(3)
C2 0.089(6) 0.050(4) 0.029(3) 0.006(3) 0.034(4) 0.012(4)
C3 0.071(5) 0.046(4) 0.027(3) 0.005(3) 0.016(3) 0.020(4)
C4 0.046(4) 0.026(3) 0.037(3) 0.003(3) 0.012(3) 0.009(3)
C5 0.038(3) 0.019(3) 0.023(3) -0.005(2) 0.007(2) 0.004(2)
C6 0.026(3) 0.023(3) 0.030(3) 0.003(2) 0.009(2) 0.001(2)
C7 0.044(4) 0.017(3) 0.043(4) 0.005(3) 0.017(3) 0.005(3)
C8 0.042(4) 0.015(3) 0.054(4) 0.015(3) 0.021(3) 0.007(2)
C9 0.030(3) 0.020(3) 0.032(3) 0.009(2) 0.011(2) 0.004(2)
C10 0.032(3) 0.025(3) 0.024(3) 0.013(2) 0.018(2) 0.008(2)
C11 0.036(3) 0.018(3) 0.041(3) 0.012(2) 0.020(3) 0.001(2)
C12 0.038(3) 0.027(3) 0.039(3) 0.009(3) 0.023(3) 0.003(3)
C13 0.051(4) 0.032(4) 0.077(5) 0.021(3) 0.044(4) 0.013(3)
C14 0.027(3) 0.029(3) 0.039(3) 0.012(3) 0.016(2) 0.007(2)
C15 0.031(3) 0.022(3) 0.024(3) 0.005(2) 0.006(2) 0.006(2)
C16 0.017(2) 0.024(3) 0.024(3) 0.007(2) 0.009(2) -0.003(2)
C17 0.024(3) 0.027(3) 0.031(3) 0.012(2) 0.005(2) 0.005(2)
C18 0.033(3) 0.032(3) 0.042(3) 0.022(3) 0.025(3) 0.021(3)
C19 0.037(3) 0.026(3) 0.031(3) 0.013(2) 0.021(3) 0.015(2)
C20 0.037(3) 0.019(3) 0.021(3) 0.008(2) 0.016(2) 0.013(2)
C21 0.027(3) 0.013(2) 0.029(3) 0.006(2) 0.017(2) 0.008(2)
C22 0.042(3) 0.020(3) 0.032(3) 0.004(2) 0.015(3) 0.010(2)
C23 0.039(3) 0.018(3) 0.029(3) 0.002(2) 0.008(2) 0.005(2)
C24 0.027(3) 0.025(3) 0.031(3) 0.007(2) 0.004(2) 0.001(2)
C25 0.030(3) 0.024(3) 0.032(3) 0.014(2) 0.016(2) 0.011(2)
C26 0.030(3) 0.014(2) 0.036(3) 0.005(2) 0.020(2) 0.004(2)
C27 0.040(3) 0.035(3) 0.043(4) 0.011(3) 0.021(3) 0.018(3)
C28 0.030(3) 0.022(3) 0.025(3) 0.012(2) 0.013(2) 0.006(2)
C29 0.041(3) 0.028(3) 0.026(3) 0.011(2) 0.009(2) 0.006(3)
C30 0.092(6) 0.054(5) 0.049(5) 0.028(4) 0.035(4) 0.015(4)
C31 0.026(3) 0.016(2) 0.021(2) 0.005(2) 0.006(2) 0.007(2)
C32 0.028(3) 0.019(3) 0.027(3) 0.010(2) 0.012(2) 0.010(2)
C33 0.027(3) 0.023(3) 0.024(3) 0.008(2) 0.013(2) 0.010(2)
C34 0.042(3) 0.023(3) 0.030(3) 0.011(2) 0.023(3) 0.012(2)
C35 0.035(3) 0.025(3) 0.028(3) 0.009(2) 0.012(2) 0.008(2)
C36 0.022(3) 0.024(3) 0.036(3) 0.012(2) 0.010(2) 0.002(2)
C37 0.020(3) 0.032(3) 0.028(3) 0.016(2) 0.007(2) 0.007(2)
C38 0.029(3) 0.027(3) 0.031(3) 0.014(2) 0.009(2) 0.007(2)
C39 0.032(3) 0.041(4) 0.030(3) 0.016(3) 0.004(2) 0.003(3)
C40 0.031(3) 0.056(4) 0.044(4) 0.035(3) 0.008(3) 0.013(3)
C41 0.044(4) 0.034(4) 0.055(4) 0.023(3) 0.003(3) 0.013(3)
C42 0.037(3) 0.026(3) 0.041(3) 0.014(3) 0.005(3) 0.008(3)
C43 0.023(3) 0.021(3) 0.028(3) 0.012(2) 0.009(2) 0.009(2)
C44 0.030(3) 0.029(3) 0.027(3) 0.013(2) 0.014(2) 0.008(2)
C45 0.036(3) 0.024(3) 0.029(3) 0.007(2) 0.012(2) 0.008(2)
C46 0.037(3) 0.017(3) 0.023(3) 0.003(2) 0.004(2) 0.004(2)
C47 0.027(3) 0.018(3) 0.030(3) 0.008(2) 0.006(2) 0.002(2)
C48 0.022(3) 0.021(3) 0.032(3) 0.012(2) 0.009(2) 0.005(2)
C49 0.023(3) 0.018(3) 0.022(3) 0.005(2) 0.008(2) -0.001(2)
C50 0.031(3) 0.022(3) 0.023(3) 0.011(2) 0.008(2) 0.007(2)
C51 0.031(3) 0.028(3) 0.021(3) 0.008(2) 0.010(2) 0.005(2)
C52 0.031(3) 0.028(3) 0.030(3) 0.009(2) 0.017(2) 0.006(2)
C53 0.031(3) 0.019(3) 0.034(3) 0.010(2) 0.011(2) 0.006(2)
C54 0.029(3) 0.024(3) 0.029(3) 0.011(2) 0.012(2) 0.007(2)
C1S 0.067(6) 0.059(5) 0.088(7) 0.014(5) 0.038(5) 0.022(4)
C2SA 0.035(5) 0.013(4) 0.035(5) 0.003(3) -0.007(4) -0.010(3)
C2SB 0.018(8) 0.035(11) 0.019(9) 0.016(8) -0.014(7) -0.012(8)

loop_
_atom_type_symbol
_atom_type_description
_atom_type_scat_dispersion_real
_atom_type_scat_dispersion_imag
_atom_type_scat_source
C C 0.0033 0.0016 'International Tables Vol C Tables 4.2.6.8 and 6.1.1.4'
H H 0.0000 0.0000 'International Tables Vol C Tables 4.2.6.8 and 6.1.1.4'
B B 0.0013 0.0007 'International Tables Vol C Tables 4.2.6.8 and 6.1.1.4'
N N 0.0061 0.0033 'International Tables Vol C Tables 4.2.6.8 and 6.1.1.4'
O O 0.0106 0.0060 'International Tables Vol C Tables 4.2.6.8 and 6.1.1.4'
Ni Ni 0.3393 1.1124 'International Tables Vol C Tables 4.2.6.8 and 6.1.1.4'

loop_
_geom_angle_atom_site_label_1
_geom_angle_atom_site_label_2
_geom_angle_atom_site_label_3
_geom_angle
_geom_angle_site_symmetry_1
_geom_angle_site_symmetry_3
_geom_angle_publ_flag
O4 Ni1 O1 98.34(15) . . ?
O4 Ni1 N2 165.94(17) . . ?
O1 Ni1 N2 94.89(16) . . ?
O4 Ni1 O2 93.98(17) . . ?
O1 Ni1 O2 96.29(15) . . ?
N2 Ni1 O2 89.26(17) . . ?
O4 Ni1 O6 84.84(19) . . ?
O1 Ni1 O6 86.35(17) . . ?
N2 Ni1 O6 91.30(19) . . ?
O2 Ni1 O6 177.25(18) . . ?
O4 Ni1 N1 89.17(17) . . ?
O1 Ni1 N1 167.32(17) . . ?
N2 Ni1 N1 76.98(18) . . ?
O2 Ni1 N1 93.35(18) . . ?
O6 Ni1 N1 84.2(2) . . ?
O4 Ni1 Ni2 75.32(11) . . ?
O1 Ni1 Ni2 33.64(10) . . ?
N2 Ni1 Ni2 118.68(13) . . ?
O2 Ni1 Ni2 73.92(10) . . ?
O6 Ni1 Ni2 108.12(14) . . ?
N1 Ni1 Ni2 158.89(14) . . ?
O3 Ni2 O1 95.73(15) . . ?
O3 Ni2 N5 167.89(17) . . ?
O1 Ni2 N5 95.74(17) . . ?
O3 Ni2 O5 93.19(17) . . ?
O1 Ni2 O5 95.97(15) . . ?
N5 Ni2 O5 89.47(17) . . ?
O3 Ni2 N6 91.00(16) . . ?
O1 Ni2 N6 169.53(14) . . ?
N5 Ni2 N6 77.11(18) . . ?
O5 Ni2 N6 91.64(16) . . ?
O3 Ni2 O7 84.48(18) . . ?
O1 Ni2 O7 86.42(16) . . ?
N5 Ni2 O7 92.37(18) . . ?
O5 Ni2 O7 176.82(18) . . ?
N6 Ni2 O7 86.24(17) . . ?
O3 Ni2 Ni1 73.83(11) . . ?
O1 Ni2 Ni1 33.58(9) . . ?
N5 Ni2 Ni1 118.18(13) . . ?
O5 Ni2 Ni1 72.36(11) . . ?
N6 Ni2 Ni1 156.89(11) . . ?
O7 Ni2 Ni1 108.94(13) . . ?
C16 O1 Ni1 124.7(3) . . ?
C16 O1 Ni2 122.5(3) . . ?
Ni1 O1 Ni2 112.78(16) . . ?
C26 O2 Ni1 130.7(3) . . ?
C26 O3 Ni2 134.1(4) . . ?
C28 O4 Ni1 131.4(3) . . ?
C28 O5 Ni2 133.4(3) . . ?
C30 O7 Ni2 129.5(4) . . ?
C2SA O2S C2SB 50.7(8) . . ?
C3SA O3S C3SB 76.0(16) . . ?
C1 N1 C5 117.8(5) . . ?
C1 N1 Ni1 127.0(4) . . ?
C5 N1 Ni1 114.7(4) . . ?
C6 N2 N3 106.4(4) . . ?
C6 N2 Ni1 117.9(4) . . ?
N3 N2 Ni1 135.7(3) . . ?
N2 N3 C8 110.7(5) . . ?
N2 N3 C9 118.4(4) . . ?
C8 N3 C9 130.9(5) . . ?
C18 N4 N5 110.2(4) . . ?
C18 N4 C17 130.3(5) . . ?
N5 N4 C17 119.5(4) . . ?
C20 N5 N4 106.8(4) . . ?
C20 N5 Ni2 117.7(4) . . ?
N4 N5 Ni2 135.1(3) . . ?
C25 N6 C21 117.9(4) . . ?
C25 N6 Ni2 126.7(3) . . ?
C21 N6 Ni2 115.4(3) . . ?
C49 B1 C37 108.3(4) . . ?
C49 B1 C31 112.3(4) . . ?
C37 B1 C31 110.7(4) . . ?
C49 B1 C43 108.8(4) . . ?
C37 B1 C43 110.7(4) . . ?
C31 B1 C43 106.0(4) . . ?
N1 C1 C2 123.2(6) . . ?
C1 C2 C3 119.1(6) . . ?
C2 C3 C4 118.7(6) . . ?
C5 C4 C3 119.0(6) . . ?
N1 C5 C4 122.3(6) . . ?
N1 C5 C6 113.2(5) . . ?
C4 C5 C6 124.5(5) . . ?
N2 C6 C7 110.2(5) . . ?
N2 C6 C5 115.9(5) . . ?
C7 C6 C5 133.8(5) . . ?
C8 C7 C6 104.8(5) . . ?
N3 C8 C7 107.9(5) . . ?
N3 C9 C10 111.6(4) . . ?
C11 C10 C16 119.5(5) . . ?
C11 C10 C9 119.9(5) . . ?
C16 C10 C9 120.6(4) . . ?
C12 C11 C10 122.2(5) . . ?
C11 C12 C14 117.4(5) . . ?
C11 C12 C13 121.1(5) . . ?
C14 C12 C13 121.5(5) . . ?
C15 C14 C12 122.4(5) . . ?
C14 C15 C16 120.8(5) . . ?
C14 C15 C17 120.3(5) . . ?
C16 C15 C17 118.9(5) . . ?
O1 C16 C15 122.1(5) . . ?
O1 C16 C10 120.1(5) . . ?
C15 C16 C10 117.8(4) . . ?
N4 C17 C15 112.4(4) . . ?
N4 C18 C19 108.4(5) . . ?
C18 C19 C20 104.2(5) . . ?
N5 C20 C19 110.3(5) . . ?
N5 C20 C21 116.3(4) . . ?
C19 C20 C21 133.3(5) . . ?
N6 C21 C22 122.7(5) . . ?
N6 C21 C20 112.9(4) . . ?
C22 C21 C20 124.4(4) . . ?
C21 C22 C23 118.8(5) . . ?
C24 C23 C22 118.9(5) . . ?
C23 C24 C25 120.1(5) . . ?
N6 C25 C24 121.6(5) . . ?
O3 C26 O2 127.4(5) . . ?
O3 C26 C27 114.9(5) . . ?
O2 C26 C27 117.7(5) . . ?
O5 C28 O4 127.5(5) . . ?
O5 C28 C29 117.7(5) . . ?
O4 C28 C29 114.8(5) . . ?
C36 C31 C32 114.4(5) . . ?
C36 C31 B1 126.1(4) . . ?
C32 C31 B1 119.4(5) . . ?
C33 C32 C31 122.9(5) . . ?
C34 C33 C32 119.6(5) . . ?
C33 C34 C35 120.2(5) . . ?
C34 C35 C36 119.5(5) . . ?
C35 C36 C31 123.2(5) . . ?
C42 C37 C38 114.3(5) . . ?
C42 C37 B1 125.7(5) . . ?
C38 C37 B1 120.0(5) . . ?
C39 C38 C37 123.1(5) . . ?
C40 C39 C38 120.2(6) . . ?
C41 C40 C39 118.5(6) . . ?
C40 C41 C42 120.4(6) . . ?
C41 C42 C37 123.5(6) . . ?
C44 C43 C48 115.9(5) . . ?
C44 C43 B1 120.5(5) . . ?
C48 C43 B1 123.6(4) . . ?
C45 C44 C43 123.1(5) . . ?
C44 C45 C46 118.9(5) . . ?
C47 C46 C45 120.4(5) . . ?
C46 C47 C48 119.3(5) . . ?
C47 C48 C43 122.3(5) . . ?
C54 C49 C50 114.6(5) . . ?
C54 C49 B1 126.0(4) . . ?
C50 C49 B1 119.2(4) . . ?
C51 C50 C49 123.2(5) . . ?
C52 C51 C50 119.9(5) . . ?
C51 C52 C53 119.1(5) . . ?
C52 C53 C54 120.1(5) . . ?
C53 C54 C49 122.9(5) . . ?

loop_
_geom_bond_atom_site_label_1
_geom_bond_atom_site_label_2
_geom_bond_distance
_geom_bond_site_symmetry_2
_geom_bond_publ_flag
Ni1 O4 1.999(4) . ?
Ni1 O1 2.018(3) . ?
Ni1 N2 2.024(4) . ?
Ni1 O2 2.072(4) . ?
Ni1 O6 2.122(5) . ?
Ni1 N1 2.125(5) . ?
Ni1 Ni2 3.3637(13) . ?
Ni2 O3 2.012(4) . ?
Ni2 O1 2.021(3) . ?
Ni2 N5 2.030(4) . ?
Ni2 O5 2.052(3) . ?
Ni2 N6 2.118(4) . ?
Ni2 O7 2.131(4) . ?
O1 C16 1.349(6) . ?
O2 C26 1.250(6) . ?
O3 C26 1.239(6) . ?
O4 C28 1.249(6) . ?
O5 C28 1.244(6) . ?
O7 C30 1.410(8) . ?
O1S C1S 1.342(10) . ?
O2S C2SA 1.349(9) . ?
O2S C2SB 1.448(9) . ?
O3S C3SA 1.403(16) . ?
O3S C3SB 1.40(3) . ?
OWB OWB 1.10(5) 2_665 ?
N1 C1 1.332(7) . ?
N1 C5 1.363(7) . ?
N2 C6 1.336(7) . ?
N2 N3 1.340(6) . ?
N3 C8 1.344(7) . ?
N3 C9 1.451(7) . ?
N4 C18 1.339(7) . ?
N4 N5 1.347(6) . ?
N4 C17 1.459(7) . ?
N5 C20 1.326(7) . ?
N6 C25 1.344(7) . ?
N6 C21 1.360(6) . ?
B1 C49 1.638(8) . ?
B1 C37 1.648(7) . ?
B1 C31 1.655(7) . ?
B1 C43 1.664(8) . ?
C1 C2 1.379(9) . ?
C2 C3 1.386(10) . ?
C3 C4 1.387(9) . ?
C4 C5 1.382(8) . ?
C5 C6 1.463(8) . ?
C6 C7 1.394(8) . ?
C7 C8 1.370(9) . ?
C9 C10 1.494(7) . ?
C10 C11 1.404(7) . ?
C10 C16 1.416(7) . ?
C11 C12 1.384(8) . ?
C12 C14 1.389(8) . ?
C12 C13 1.517(8) . ?
C14 C15 1.373(7) . ?
C15 C16 1.408(7) . ?
C15 C17 1.513(7) . ?
C18 C19 1.376(8) . ?
C19 C20 1.402(7) . ?
C20 C21 1.467(7) . ?
C21 C22 1.379(7) . ?
C22 C23 1.385(8) . ?
C23 C24 1.366(8) . ?
C24 C25 1.390(8) . ?
C26 C27 1.523(8) . ?
C28 C29 1.520(7) . ?
C31 C36 1.405(7) . ?
C31 C32 1.418(7) . ?
C32 C33 1.398(7) . ?
C33 C34 1.369(7) . ?
C34 C35 1.387(8) . ?
C35 C36 1.392(7) . ?
C37 C42 1.388(8) . ?
C37 C38 1.403(8) . ?
C38 C39 1.386(8) . ?
C39 C40 1.379(9) . ?
C40 C41 1.374(9) . ?
C41 C42 1.386(8) . ?
C43 C44 1.398(7) . ?
C43 C48 1.399(7) . ?
C44 C45 1.379(8) . ?
C45 C46 1.393(8) . ?
C46 C47 1.377(8) . ?
C47 C48 1.396(7) . ?
C49 C54 1.399(7) . ?
C49 C50 1.410(7) . ?
C50 C51 1.392(7) . ?
C51 C52 1.378(8) . ?
C52 C53 1.384(7) . ?
C53 C54 1.397(7) . ?
